data_4000451
_journal_name_full 'Chemistry of Materials'
_journal_paper_doi 10.1021/cm0492989
_journal_year 2004
_chemical_formula_sum 'C14 H17 F6 N4 P'
_chemical_formula_weight 386.29
_space_group_IT_number 14
_symmetry_cell_setting monoclinic
_symmetry_space_group_name_Hall '-P 2yab'
_symmetry_space_group_name_H-M 'P 1 21/a 1'
_atom_sites_solution_hydrogens geom
_atom_sites_solution_primary direct
_atom_sites_solution_secondary difmap
_cell_angle_alpha 90.012(8)
_cell_angle_beta 97.886(8)
_cell_angle_gamma 89.994(9)
_cell_formula_units_Z 4
_cell_length_a 11.4181(13)
_cell_length_b 7.5574(8)
_cell_length_c 19.0355(17)
_cell_measurement_temperature 293(2)
_cell_volume 1627.1(3)
_diffrn_ambient_temperature 239(2)
_diffrn_measurement_device 'XCALIBUR KAPPA CCD'
_diffrn_measurement_method omega
_diffrn_radiation_monochromator graphite
_diffrn_radiation_source 'fine-focus sealed tube'
_diffrn_radiation_type MoK\a
_diffrn_radiation_wavelength 0.71073
_diffrn_reflns_av_R_equivalents 0.0583
_diffrn_reflns_av_sigmaI/netI 0.0648
_diffrn_reflns_limit_h_max 17
_diffrn_reflns_limit_h_min -16
_diffrn_reflns_limit_k_max 11
_diffrn_reflns_limit_k_min -11
_diffrn_reflns_limit_l_max 19
_diffrn_reflns_limit_l_min -28
_diffrn_reflns_number 15571
_diffrn_reflns_theta_max 32.19
_diffrn_reflns_theta_min 3.24
_exptl_absorpt_coefficient_mu 0.238
_exptl_absorpt_correction_T_max 0.776
_exptl_absorpt_correction_T_min 0.362
_exptl_absorpt_correction_type ?
_exptl_absorpt_process_details ?
_exptl_crystal_colour red
_exptl_crystal_density_diffrn 1.577
_exptl_crystal_density_meas ?
_exptl_crystal_density_method 'not measured'
_exptl_crystal_description plate
_exptl_crystal_F_000 792
_exptl_crystal_size_max 0.30
_exptl_crystal_size_mid 0.17
_exptl_crystal_size_min 0.06
_refine_ls_extinction_coef ?
_refine_ls_extinction_method none
_refine_ls_goodness_of_fit_ref 0.922
_refine_ls_hydrogen_treatment mixed
_refine_ls_matrix_type full
_refine_ls_number_parameters 283
_refine_ls_number_reflns 5368
_refine_ls_number_restraints 213
_refine_ls_restrained_S_all 2.254
_refine_ls_R_factor_all 0.1013
_refine_ls_R_factor_gt 0.0544
_refine_ls_shift/su_max 0.000
_refine_ls_shift/su_mean 0.000
_refine_ls_structure_factor_coef Fsqd
_refine_ls_weighting_details 'calc w=1/[\s^2^(Fo^2^)+(0.0811P)^2^+0.0000P] where P=(Fo^2^+2Fc^2^)/3'
_refine_ls_weighting_scheme calc
_refine_ls_wR_factor_gt 0.1363
_refine_ls_wR_factor_ref 0.1596
_reflns_number_gt 2788
_reflns_number_total 5368
_reflns_threshold_expression >2sigma(I)
_cod_original_sg_symbol_H-M 'P 21/a'
_cod_database_code 4000451

loop_
_symmetry_equiv_pos_as_xyz
'x, y, z'
'-x+1/2, y+1/2, -z'
'-x, -y, -z'
'x-1/2, -y-1/2, z'

loop_
_atom_site_label
_atom_site_type_symbol
_atom_site_fract_x
_atom_site_fract_y
_atom_site_fract_z
_atom_site_U_iso_or_equiv
_atom_site_adp_type
_atom_site_occupancy
_atom_site_symmetry_multiplicity
_atom_site_calc_flag
_atom_site_refinement_flags
_atom_site_disorder_assembly
_atom_site_disorder_group
N2 N 0.4920(3) 0.2603(5) 0.8206(2) 0.0336(9) Uani 1 1 d . . .
N1 N 0.4081(3) 0.1679(5) 0.8395(2) 0.0309(8) Uani 1 1 d . . .
N3 N 0.3680(4) 0.1446(5) 1.1278(2) 0.0344(9) Uani 1 1 d . . .
N4 N 0.5240(3) 0.2564(5) 0.6057(2) 0.0328(9) Uani 1 1 d . . .
C1 C 0.4011(4) 0.1703(5) 0.9119(2) 0.0286(9) Uani 1 1 d . . .
C2 C 0.3097(4) 0.0731(6) 0.9359(2) 0.0326(10) Uani 1 1 d . . .
H2 H 0.2563 0.0130 0.9030 0.039 Uiso 1 1 calc R . .
C3 C 0.2968(4) 0.0642(6) 1.0064(2) 0.0322(10) Uani 1 1 d . . .
H3 H 0.2347 -0.0004 1.0205 0.039 Uiso 1 1 calc R . .
C4 C 0.3774(4) 0.1528(5) 1.0579(2) 0.0293(9) Uani 1 1 d . . .
C5 C 0.4695(4) 0.2523(6) 1.0329(2) 0.0340(10) Uani 1 1 d . . .
H5 H 0.5229 0.3138 1.0653 0.041 Uiso 1 1 calc R . .
C6 C 0.4813(4) 0.2593(6) 0.9626(2) 0.0336(10) Uani 1 1 d . . .
H6 H 0.5430 0.3238 0.9480 0.040 Uiso 1 1 calc R . .
C7 C 0.4986(4) 0.2506(5) 0.7470(2) 0.0299(9) Uani 1 1 d . . .
C8 C 0.4299(4) 0.1419(6) 0.6989(3) 0.0358(10) Uani 1 1 d . . .
H8 H 0.3744 0.0661 0.7142 0.043 Uiso 1 1 calc R . .
C9 C 0.4449(4) 0.1476(6) 0.6287(3) 0.0370(11) Uani 1 1 d . . .
H9 H 0.3992 0.0747 0.5964 0.044 Uiso 1 1 calc R . .
C10 C 0.5926(4) 0.3601(6) 0.6511(3) 0.0378(11) Uani 1 1 d . . .
H10 H 0.6476 0.4343 0.6345 0.045 Uiso 1 1 calc R . .
C11 C 0.5825(4) 0.3579(6) 0.7220(3) 0.0382(11) Uani 1 1 d . . .
H11 H 0.6318 0.4284 0.7534 0.046 Uiso 1 1 calc R . .
C12 C 0.2784(5) 0.0352(7) 1.1537(3) 0.0431(12) Uani 1 1 d . . .
H12A H 0.2014 0.0751 1.1333 0.065 Uiso 1 1 calc R . .
H12B H 0.2858 0.0439 1.2044 0.065 Uiso 1 1 calc R . .
H12C H 0.2889 -0.0857 1.1404 0.065 Uiso 1 1 calc R . .
C13 C 0.4554(5) 0.2314(7) 1.1800(2) 0.0424(12) Uani 1 1 d . . .
H13A H 0.5315 0.1786 1.1788 0.064 Uiso 1 1 calc R . .
H13B H 0.4329 0.2174 1.2265 0.064 Uiso 1 1 calc R . .
H13C H 0.4589 0.3550 1.1689 0.064 Uiso 1 1 calc R . .
C14 C 0.5393(5) 0.2584(7) 0.5301(3) 0.0484(13) Uani 1 1 d . . .
H14A H 0.5777 0.3663 0.5195 0.073 Uiso 1 1 calc R . .
H14B H 0.4633 0.2511 0.5016 0.073 Uiso 1 1 calc R . .
H14C H 0.5868 0.1593 0.5200 0.073 Uiso 1 1 calc R . .
P1 P 0.26453(11) 0.65533(16) 0.62938(7) 0.0347(4) Uani 1 1 d D . .
F1A F 0.2495(19) 0.823(2) 0.5789(11) 0.068(6) Uani 0.57 1 d PD A 1
F2A F 0.4017(12) 0.683(2) 0.6429(11) 0.105(6) Uani 0.57 1 d PD A 1
F3A F 0.2813(19) 0.4920(19) 0.6823(10) 0.081(6) Uani 0.57 1 d PD A 1
F4A F 0.1315(12) 0.624(3) 0.6189(11) 0.099(6) Uani 0.57 1 d PD A 1
F5A F 0.2853(13) 0.526(2) 0.5689(7) 0.072(4) Uani 0.57 1 d PD A 1
F6A F 0.2514(15) 0.7822(18) 0.6952(8) 0.062(4) Uani 0.57 1 d PD A 1
F1B F 0.261(2) 0.836(3) 0.5852(14) 0.063(7) Uani 0.43 1 d PD A 2
F2B F 0.3981(15) 0.652(3) 0.6229(12) 0.117(11) Uani 0.43 1 d PD A 2
F3B F 0.261(3) 0.478(3) 0.6700(14) 0.089(7) Uani 0.43 1 d PD A 2
F4B F 0.1232(15) 0.665(4) 0.6256(11) 0.075(7) Uani 0.43 1 d PD A 2
F5B F 0.237(2) 0.559(3) 0.5521(9) 0.084(6) Uani 0.43 1 d PD A 2
F6B F 0.280(2) 0.765(3) 0.6989(11) 0.100(8) Uani 0.43 1 d PD A 2

loop_
_atom_site_aniso_label
_atom_site_aniso_U_11
_atom_site_aniso_U_22
_atom_site_aniso_U_33
_atom_site_aniso_U_23
_atom_site_aniso_U_13
_atom_site_aniso_U_12
N2 0.034(2) 0.0316(19) 0.036(2) -0.0002(17) 0.0080(16) 0.0003(16)
N1 0.0310(19) 0.0292(18) 0.033(2) 0.0009(16) 0.0062(15) 0.0036(15)
N3 0.038(2) 0.033(2) 0.032(2) -0.0013(17) 0.0046(16) -0.0006(17)
N4 0.036(2) 0.0305(19) 0.033(2) 0.0015(16) 0.0066(16) 0.0045(16)
C1 0.028(2) 0.027(2) 0.031(2) 0.0008(17) 0.0038(17) 0.0039(17)
C2 0.029(2) 0.035(2) 0.033(2) 0.000(2) 0.0007(18) -0.0017(18)
C3 0.027(2) 0.033(2) 0.037(2) 0.001(2) 0.0050(18) -0.0009(18)
C4 0.029(2) 0.0256(19) 0.033(2) 0.0003(18) 0.0034(17) 0.0049(17)
C5 0.034(2) 0.032(2) 0.035(2) -0.003(2) -0.0004(18) -0.0047(19)
C6 0.029(2) 0.032(2) 0.040(3) 0.001(2) 0.0053(19) -0.0024(18)
C7 0.030(2) 0.026(2) 0.034(2) -0.0002(18) 0.0053(18) 0.0032(17)
C8 0.033(2) 0.037(2) 0.038(3) 0.000(2) 0.0069(19) -0.006(2)
C9 0.036(2) 0.037(2) 0.038(3) -0.005(2) 0.003(2) -0.004(2)
C10 0.041(3) 0.029(2) 0.045(3) 0.000(2) 0.012(2) -0.004(2)
C11 0.041(3) 0.035(2) 0.040(3) -0.005(2) 0.009(2) -0.008(2)
C12 0.045(3) 0.051(3) 0.035(3) 0.001(2) 0.009(2) 0.000(2)
C13 0.055(3) 0.040(3) 0.032(2) -0.005(2) 0.002(2) -0.002(2)
C14 0.064(4) 0.049(3) 0.033(3) 0.002(2) 0.011(2) 0.001(3)
P1 0.0350(7) 0.0312(6) 0.0391(7) 0.0000(5) 0.0095(5) -0.0005(5)
F1A 0.084(9) 0.066(10) 0.052(8) 0.026(7) 0.007(6) 0.022(8)
F2A 0.031(6) 0.097(8) 0.182(15) -0.030(9) -0.006(7) 0.000(5)
F3A 0.142(14) 0.050(7) 0.058(6) 0.023(5) 0.041(8) 0.045(8)
F4A 0.041(7) 0.085(8) 0.165(13) -0.008(7) -0.003(7) -0.020(6)
F5A 0.111(11) 0.056(5) 0.058(7) -0.017(6) 0.038(7) 0.000(6)
F6A 0.103(8) 0.042(5) 0.047(7) -0.009(4) 0.029(5) 0.018(5)
F1B 0.105(15) 0.033(8) 0.060(12) 0.005(6) 0.044(10) -0.020(8)
F2B 0.046(10) 0.20(3) 0.115(12) 0.095(16) 0.038(9) 0.038(12)
F3B 0.118(13) 0.041(8) 0.104(16) 0.027(8) -0.003(9) -0.018(8)
F4B 0.036(7) 0.115(17) 0.082(9) 0.035(10) 0.030(7) 0.009(7)
F5B 0.136(18) 0.065(11) 0.050(8) -0.021(7) 0.009(8) -0.026(10)
F6B 0.162(19) 0.095(14) 0.039(8) -0.006(9) -0.001(9) -0.088(13)
